data_7160634
loop_
_publ_author_name
'Liang, Jun-Ting'
'Xu, Zichen'
'Xie, Yong-Bin'
'Chen, Wen-Tao'
'He, Yu-Tao'
'Hu, Ya-Jian'

_publ_section_title
;
 Asymmetric synthesis and biological evaluation of ottensinin and its
 analogues.
;
_journal_issue 30
_journal_name_full 'Organic &amp; biomolecular chemistry'
_journal_page_first 7120
_journal_page_last 7123
_journal_paper_doi 10.1039/d5ob01028d
_journal_volume 23
_journal_year 2025
_chemical_absolute_configuration ad
_chemical_formula_moiety 'C21 H30 O2'
_chemical_formula_sum 'C21 H30 O2'
_chemical_formula_weight 314.45
_space_group_crystal_system orthorhombic
_space_group_IT_number 19
_space_group_name_Hall 'P 2ac 2ab'
_space_group_name_H-M_alt 'P 21 21 21'
_atom_sites_solution_hydrogens mixed
_atom_sites_solution_primary dual
_audit_creation_date 2025-06-11
_audit_creation_method
;
Olex2 1.5-beta
(compiled 2022.04.07 svn.rca3783a0 for OlexSys, GUI svn.r6439)
;
_audit_update_record
;
2025-06-17 deposited with the CCDC.	2025-07-10 downloaded from the CCDC.
;
_cell_angle_alpha 90
_cell_angle_beta 90
_cell_angle_gamma 90
_cell_formula_units_Z 4
_cell_length_a 7.53830(10)
_cell_length_b 10.13360(10)
_cell_length_c 24.0107(4)
_cell_measurement_reflns_used 6899
_cell_measurement_temperature 169.99(10)
_cell_measurement_theta_max 73.8900
_cell_measurement_theta_min 3.6380
_cell_volume 1834.18(4)
_computing_cell_refinement 'CrysAlisPro 1.171.38.43f (Rigaku OD, 2015)'
_computing_data_collection 'CrysAlisPro 1.171.38.43f (Rigaku OD, 2015)'
_computing_data_reduction 'CrysAlisPro 1.171.38.43f (Rigaku OD, 2015)'
_computing_molecular_graphics 'Olex2 1.5-beta (Dolomanov et al., 2009)'
_computing_publication_material 'Olex2 1.5-beta (Dolomanov et al., 2009)'
_computing_structure_refinement 'SHELXL 2018/3 (Sheldrick, 2015)'
_computing_structure_solution 'SHELXT 2018/2 (Sheldrick, 2018)'
_diffrn_ambient_environment N~2~
_diffrn_ambient_temperature 169.99(10)
_diffrn_detector 'CCD plate'
_diffrn_detector_area_resol_mean 5.2684
_diffrn_detector_type AtlasS2
_diffrn_measured_fraction_theta_full 1.000
_diffrn_measured_fraction_theta_max 0.993
_diffrn_measurement_details
;
List of Runs (angles in degrees, time in seconds):

  # Type    Start    End  Width  t~exp~   \w     \q     \k     \f   Frames
#--------------------------------------------------------------------------
  1  \w    -66.00  33.00   1.00    1.00    --  -40.73  41.00-164.00   99
  2  \w   -115.00 -16.00   1.00    1.00    --  -40.73 -38.00-150.00   99
  3  \w   -114.00 -58.00   1.00    1.00    --  -40.73-149.00 176.00   56
  4  \w     95.00 178.00   1.00    1.30    --  108.20 123.00  60.00   83
  5  \w     26.00 109.00   1.00    1.30    --  108.20 -94.00  60.00   83
  6  \w     26.00 109.00   1.00    1.30    --  108.20 -94.00  90.00   83
  7  \w     35.00 134.00   1.00    1.30    --  108.20 -45.00  60.00   99
  8  \w     26.00 109.00   1.00    1.30    --  108.20 -94.00   0.00   83
  9  \w     26.00 109.00   1.00    1.30    --  108.20 -94.00-180.00   83
 10  \w     32.00 136.00   1.00    1.30    --  108.20 -30.00 150.00  104
 11  \w   -113.00 -13.00   1.00    1.00    --  -40.73 -57.00 -30.00  100
 12  \w   -113.00 -42.00   1.00    1.00    --  -40.73 -57.00  60.00   71
;
_diffrn_measurement_device 'four-circle diffractometer'
_diffrn_measurement_device_type 'SuperNova, Dual, Cu at zero, AtlasS2'
_diffrn_measurement_method '\w scans'
_diffrn_orient_matrix_type 'CrysAlisPro convention (1999,Acta A55,543-557)'
_diffrn_orient_matrix_UB_11 0.0504128000
_diffrn_orient_matrix_UB_12 0.0384541000
_diffrn_orient_matrix_UB_13 0.0600409000
_diffrn_orient_matrix_UB_21 -0.0915592000
_diffrn_orient_matrix_UB_22 -0.1256072000
_diffrn_orient_matrix_UB_23 0.0219531000
_diffrn_orient_matrix_UB_31 0.1754955000
_diffrn_orient_matrix_UB_32 -0.0765438000
_diffrn_orient_matrix_UB_33 -0.0057827000
_diffrn_radiation_monochromator mirror
_diffrn_radiation_probe x-ray
_diffrn_radiation_type 'Cu K\a'
_diffrn_radiation_wavelength 1.54184
_diffrn_reflns_av_R_equivalents 0.0338
_diffrn_reflns_av_unetI/netI 0.0310
_diffrn_reflns_Laue_measured_fraction_full 1.000
_diffrn_reflns_Laue_measured_fraction_max 0.993
_diffrn_reflns_limit_h_max 9
_diffrn_reflns_limit_h_min -6
_diffrn_reflns_limit_k_max 12
_diffrn_reflns_limit_k_min -12
_diffrn_reflns_limit_l_max 28
_diffrn_reflns_limit_l_min -29
_diffrn_reflns_number 11201
_diffrn_reflns_point_group_measured_fraction_full 0.999
_diffrn_reflns_point_group_measured_fraction_max 0.982
_diffrn_reflns_theta_full 67.684
_diffrn_reflns_theta_max 74.066
_diffrn_reflns_theta_min 3.682
_diffrn_source 'micro-focus sealed X-ray tube'
_diffrn_source_type 'SuperNova (Cu) X-ray Source'
_exptl_absorpt_coefficient_mu 0.549
_exptl_absorpt_correction_T_max 1.00000
_exptl_absorpt_correction_T_min 0.58368
_exptl_absorpt_correction_type multi-scan
_exptl_absorpt_process_details
;
CrysAlisPro 1.171.38.43f (Rigaku Oxford Diffraction, 2015)
Empirical absorption correction using spherical harmonics,
 implemented in SCALE3 ABSPACK scaling algorithm.
;
_exptl_crystal_colour 'clear light colourless'
_exptl_crystal_density_diffrn 1.139
_exptl_crystal_description block
_exptl_crystal_F_000 688
_exptl_crystal_size_max 0.16
_exptl_crystal_size_mid 0.12
_exptl_crystal_size_min 0.1
_refine_diff_density_max 0.186
_refine_diff_density_min -0.243
_refine_diff_density_rms 0.058
_refine_ls_abs_structure_details
;
 Flack x determined using 1341 quotients [(I+)-(I-)]/[(I+)+(I-)]
 (Parsons, Flack and Wagner, Acta Cryst. B69 (2013) 249-259).
;
_refine_ls_abs_structure_Flack 0.09(12)
_refine_ls_extinction_method none
_refine_ls_goodness_of_fit_ref 1.027
_refine_ls_hydrogen_treatment mixed
_refine_ls_matrix_type full
_refine_ls_number_parameters 219
_refine_ls_number_reflns 3671
_refine_ls_number_restraints 0
_refine_ls_restrained_S_all 1.027
_refine_ls_R_factor_all 0.0467
_refine_ls_R_factor_gt 0.0437
_refine_ls_shift/su_max 0.000
_refine_ls_shift/su_mean 0.000
_refine_ls_structure_factor_coef Fsqd
_refine_ls_weighting_details 'w=1/[\s^2^(Fo^2^)+(0.0798P)^2^+0.0437P] where P=(Fo^2^+2Fc^2^)/3'
_refine_ls_weighting_scheme calc
_refine_ls_wR_factor_gt 0.1157
_refine_ls_wR_factor_ref 0.1184
_reflns_Friedel_coverage 0.710
_reflns_Friedel_fraction_full 0.999
_reflns_Friedel_fraction_max 0.966
_reflns_number_gt 3426
_reflns_number_total 3671
_reflns_threshold_expression 'I > 2\s(I)'
_cod_data_source_file d5ob01028d2.cif
_cod_data_source_block ljt_51
_cod_depositor_comments 'Adding full bibliography for 7160633--7160635.cif.'
_cod_database_code 7160634
_shelx_shelxl_version_number 2018/3
_shelx_space_group_comment
;
The symmetry employed for this shelxl refinement is uniquely defined
by the following loop, which should always be used as a source of
symmetry information in preference to the above space-group names.
They are only intended as comments.
;
_shelx_estimated_absorpt_t_max 0.947
_shelx_estimated_absorpt_t_min 0.917
_olex2_refinement_description
;
1. Fixed Uiso
 At 1.2 times of:
  All C(H) groups, All C(H,H) groups
 At 1.5 times of:
  All C(H,H,H) groups
2.a Ternary CH refined with riding coordinates:
 C5(H5), C9(H9)
2.b Secondary CH2 refined with riding coordinates:
 C1(H1A,H1B), C2(H2A,H2B), C3(H3A,H3B), C6(H6A,H6B), C7(H7A,H7B), C12(H12A,
 H12B), C13(H13A,H13B)
2.c Aromatic/amide H refined with riding coordinates:
 C16(H16), C17(H17), C18(H18)
2.d Idealised Me refined as rotating group:
 C11(H11A,H11B,H11C), C19(H19A,H19B,H19C), C20(H20A,H20B,H20C)
;
_olex2_submission_special_instructions 'No special instructions were received'
_oxdiff_exptl_absorpt_empirical_details
;
Empirical correction (ABSPACK) includes:
- Absorption correction using spherical harmonics
- Frame scaling
- Detector area scaling
;
_oxdiff_exptl_absorpt_empirical_full_max 1.540
_oxdiff_exptl_absorpt_empirical_full_min 0.581

loop_
_space_group_symop_operation_xyz
'x, y, z'
'-x+1/2, -y, z+1/2'
'-x, y+1/2, -z+1/2'
'x+1/2, -y+1/2, -z'

loop_
_atom_site_label
_atom_site_type_symbol
_atom_site_fract_x
_atom_site_fract_y
_atom_site_fract_z
_atom_site_U_iso_or_equiv
_atom_site_adp_type
_atom_site_occupancy
_atom_site_site_symmetry_order
_atom_site_calc_flag
_atom_site_refinement_flags_posn
_atom_site_refinement_flags_adp
_atom_site_refinement_flags_occupancy
_atom_site_disorder_assembly
_atom_site_disorder_group
O1 O 0.7275(2) 0.78581(15) 0.75738(8) 0.0453(4) Uani 1 1 d . . . . .
O2 O 0.8048(2) 1.16394(16) 0.70701(8) 0.0467(4) Uani 1 1 d . . . . .
C1 C 0.4795(3) 0.5345(2) 0.62224(10) 0.0334(5) Uani 1 1 d . . . . .
H1A H 0.592060 0.584710 0.620813 0.040 Uiso 1 1 calc R U . . .
H1B H 0.453578 0.515003 0.661812 0.040 Uiso 1 1 calc R U . . .
C2 C 0.5033(3) 0.4048(2) 0.59091(12) 0.0417(5) Uani 1 1 d . . . . .
H2A H 0.538976 0.423570 0.552022 0.050 Uiso 1 1 calc R U . . .
H2B H 0.599208 0.352926 0.608634 0.050 Uiso 1 1 calc R U . . .
C3 C 0.3333(3) 0.3247(2) 0.59093(12) 0.0412(6) Uani 1 1 d . . . . .
H3A H 0.306508 0.297464 0.629630 0.049 Uiso 1 1 calc R U . . .
H3B H 0.352331 0.243572 0.568747 0.049 Uiso 1 1 calc R U . . .
C4 C 0.1720(3) 0.39873(19) 0.56730(10) 0.0339(5) Uani 1 1 d . . . . .
C5 C 0.1578(2) 0.53511(18) 0.59659(8) 0.0243(4) Uani 1 1 d . . . . .
H5 H 0.132525 0.513526 0.636444 0.029 Uiso 1 1 calc R U . . .
C6 C -0.0030(3) 0.6156(2) 0.57754(9) 0.0314(4) Uani 1 1 d . . . . .
H6A H 0.015542 0.644781 0.538614 0.038 Uiso 1 1 calc R U . . .
H6B H -0.109947 0.559012 0.578415 0.038 Uiso 1 1 calc R U . . .
C7 C -0.0333(3) 0.7363(2) 0.61442(10) 0.0351(5) Uani 1 1 d . . . . .
H7A H -0.129969 0.790839 0.598677 0.042 Uiso 1 1 calc R U . . .
H7B H -0.069406 0.707470 0.652152 0.042 Uiso 1 1 calc R U . . .
C8 C 0.1335(3) 0.81673(19) 0.61815(9) 0.0309(4) Uani 1 1 d . . . . .
C9 C 0.2917(2) 0.73947(18) 0.63904(8) 0.0253(4) Uani 1 1 d . . . . .
H9 H 0.254720 0.699429 0.675299 0.030 Uiso 1 1 calc R U . . .
C10 C 0.3297(2) 0.62082(17) 0.59850(8) 0.0240(4) Uani 1 1 d . . . . .
C11 C 0.3866(3) 0.6771(2) 0.54185(9) 0.0359(5) Uani 1 1 d . . . . .
H11A H 0.425384 0.604947 0.517555 0.054 Uiso 1 1 calc R U . . .
H11B H 0.484617 0.739345 0.547204 0.054 Uiso 1 1 calc R U . . .
H11C H 0.286084 0.722931 0.524637 0.054 Uiso 1 1 calc R U . . .
C12 C 0.4558(3) 0.8240(2) 0.65165(9) 0.0325(5) Uani 1 1 d . . . . .
H12A H 0.482202 0.879266 0.618657 0.039 Uiso 1 1 calc R U . . .
H12B H 0.558463 0.764746 0.657622 0.039 Uiso 1 1 calc R U . . .
C13 C 0.4367(3) 0.9146(2) 0.70273(9) 0.0318(4) Uani 1 1 d . . . . .
H13A H 0.346457 0.983307 0.695267 0.038 Uiso 1 1 calc R U . . .
H13B H 0.397437 0.862356 0.735328 0.038 Uiso 1 1 calc R U . . .
C14 C 0.6124(3) 0.97803(19) 0.71483(9) 0.0280(4) Uani 1 1 d . . . . .
C15 C 0.7529(3) 0.8996(2) 0.74043(9) 0.0320(4) Uani 1 1 d . . . . .
C16 C 0.9218(3) 0.9670(2) 0.74436(10) 0.0390(5) Uani 1 1 d . . . . .
H16 H 1.021582 0.921471 0.759048 0.047 Uiso 1 1 calc R U . . .
C17 C 0.9398(3) 1.0914(2) 0.72779(10) 0.0423(6) Uani 1 1 d . . . . .
H17 H 1.053465 1.131306 0.730688 0.051 Uiso 1 1 calc R U . . .
C18 C 0.6454(3) 1.1034(2) 0.70088(10) 0.0385(5) Uani 1 1 d . . . . .
H18 H 0.550766 1.153596 0.685601 0.046 Uiso 1 1 calc R U . . .
C19 C 0.0069(3) 0.3160(2) 0.58147(14) 0.0499(7) Uani 1 1 d . . . . .
H19A H -0.012101 0.316633 0.621848 0.075 Uiso 1 1 calc R U . . .
H19B H 0.024586 0.225046 0.568787 0.075 Uiso 1 1 calc R U . . .
H19C H -0.097048 0.353700 0.562803 0.075 Uiso 1 1 calc R U . . .
C20 C 0.1832(4) 0.4062(3) 0.50345(11) 0.0487(6) Uani 1 1 d . . . . .
H20A H 0.089223 0.464055 0.489383 0.073 Uiso 1 1 calc R U . . .
H20B H 0.168459 0.317597 0.487717 0.073 Uiso 1 1 calc R U . . .
H20C H 0.299109 0.441546 0.492539 0.073 Uiso 1 1 calc R U . . .
C21 C 0.1375(4) 0.9415(2) 0.60118(12) 0.0479(6) Uani 1 1 d . . . . .
H21A H 0.246(4) 0.992(3) 0.5982(10) 0.035(6) Uiso 1 1 d . . . . .
H21B H 0.031(4) 0.987(3) 0.5862(12) 0.051(8) Uiso 1 1 d . . . . .

loop_
_atom_site_aniso_label
_atom_site_aniso_U_11
_atom_site_aniso_U_22
_atom_site_aniso_U_33
_atom_site_aniso_U_23
_atom_site_aniso_U_13
_atom_site_aniso_U_12
O1 0.0379(8) 0.0338(8) 0.0643(11) 0.0068(8) -0.0070(8) 0.0044(6)
O2 0.0499(9) 0.0356(8) 0.0544(10) -0.0031(7) -0.0005(8) -0.0166(7)
C1 0.0200(9) 0.0332(10) 0.0469(12) -0.0026(9) -0.0002(8) 0.0024(8)
C2 0.0266(10) 0.0339(11) 0.0646(15) -0.0070(11) 0.0006(10) 0.0090(8)
C3 0.0332(11) 0.0251(9) 0.0654(16) -0.0044(10) 0.0042(11) 0.0041(8)
C4 0.0274(10) 0.0251(9) 0.0491(13) -0.0062(9) 0.0020(9) -0.0017(8)
C5 0.0201(8) 0.0239(8) 0.0289(9) 0.0018(7) 0.0014(7) 0.0002(7)
C6 0.0244(10) 0.0305(10) 0.0393(11) -0.0010(8) -0.0057(8) 0.0003(7)
C7 0.0264(10) 0.0342(10) 0.0447(12) -0.0030(9) -0.0030(9) 0.0085(8)
C8 0.0335(10) 0.0266(9) 0.0327(10) -0.0023(8) -0.0027(8) 0.0051(8)
C9 0.0238(9) 0.0248(8) 0.0274(9) -0.0003(7) 0.0013(7) -0.0015(7)
C10 0.0206(9) 0.0236(8) 0.0278(9) -0.0007(7) 0.0039(7) -0.0014(6)
C11 0.0398(12) 0.0370(11) 0.0309(11) -0.0014(9) 0.0093(9) -0.0088(9)
C12 0.0272(10) 0.0330(10) 0.0372(11) -0.0052(9) 0.0027(8) -0.0037(8)
C13 0.0255(10) 0.0321(9) 0.0378(11) -0.0051(9) -0.0030(8) 0.0009(8)
C14 0.0265(9) 0.0278(8) 0.0299(10) -0.0058(8) -0.0010(8) 0.0008(7)
C15 0.0282(10) 0.0311(10) 0.0366(11) -0.0058(9) 0.0007(8) 0.0036(8)
C16 0.0253(10) 0.0455(11) 0.0461(13) -0.0120(10) -0.0015(9) 0.0006(9)
C17 0.0304(11) 0.0494(12) 0.0471(14) -0.0173(11) 0.0052(9) -0.0112(9)
C18 0.0405(12) 0.0315(9) 0.0436(12) -0.0019(9) -0.0062(10) -0.0018(9)
C19 0.0339(12) 0.0307(11) 0.085(2) -0.0066(11) 0.0017(12) -0.0077(9)
C20 0.0487(15) 0.0465(12) 0.0508(14) -0.0224(12) -0.0011(11) -0.0011(11)
C21 0.0586(16) 0.0296(11) 0.0555(15) 0.0032(10) -0.0202(13) 0.0038(10)

loop_
_atom_type_symbol
_atom_type_description
_atom_type_scat_dispersion_real
_atom_type_scat_dispersion_imag
_atom_type_scat_source
C C 0.0181 0.0091 'International Tables Vol C Tables 4.2.6.8 and 6.1.1.4'
H H 0.0000 0.0000 'International Tables Vol C Tables 4.2.6.8 and 6.1.1.4'
O O 0.0492 0.0322 'International Tables Vol C Tables 4.2.6.8 and 6.1.1.4'

loop_
_geom_angle_atom_site_label_1
_geom_angle_atom_site_label_2
_geom_angle_atom_site_label_3
_geom_angle
_geom_angle_site_symmetry_1
_geom_angle_site_symmetry_3
_geom_angle_publ_flag
C17 O2 C18 117.45(18) . . ?
H1A C1 H1B 107.8 . . ?
C2 C1 H1A 108.9 . . ?
C2 C1 H1B 108.9 . . ?
C2 C1 C10 113.20(18) . . ?
C10 C1 H1A 108.9 . . ?
C10 C1 H1B 108.9 . . ?
C1 C2 H2A 109.4 . . ?
C1 C2 H2B 109.4 . . ?
H2A C2 H2B 108.0 . . ?
C3 C2 C1 111.19(17) . . ?
C3 C2 H2A 109.4 . . ?
C3 C2 H2B 109.4 . . ?
C2 C3 H3A 108.8 . . ?
C2 C3 H3B 108.8 . . ?
C2 C3 C4 113.99(18) . . ?
H3A C3 H3B 107.6 . . ?
C4 C3 H3A 108.8 . . ?
C4 C3 H3B 108.8 . . ?
C3 C4 C5 108.76(17) . . ?
C3 C4 C19 106.99(18) . . ?
C3 C4 C20 110.41(19) . . ?
C19 C4 C5 109.17(17) . . ?
C20 C4 C5 114.30(18) . . ?
C20 C4 C19 106.9(2) . . ?
C4 C5 H5 104.6 . . ?
C4 C5 C10 116.80(15) . . ?
C6 C5 C4 113.17(16) . . ?
C6 C5 H5 104.6 . . ?
C6 C5 C10 111.67(15) . . ?
C10 C5 H5 104.6 . . ?
C5 C6 H6A 109.2 . . ?
C5 C6 H6B 109.2 . . ?
H6A C6 H6B 107.9 . . ?
C7 C6 C5 111.84(17) . . ?
C7 C6 H6A 109.2 . . ?
C7 C6 H6B 109.2 . . ?
C6 C7 H7A 109.6 . . ?
C6 C7 H7B 109.6 . . ?
H7A C7 H7B 108.1 . . ?
C8 C7 C6 110.13(17) . . ?
C8 C7 H7A 109.6 . . ?
C8 C7 H7B 109.6 . . ?
C7 C8 C9 113.51(16) . . ?
C21 C8 C7 121.2(2) . . ?
C21 C8 C9 125.2(2) . . ?
C8 C9 H9 106.2 . . ?
C8 C9 C10 109.51(15) . . ?
C8 C9 C12 114.33(16) . . ?
C10 C9 H9 106.2 . . ?
C12 C9 H9 106.2 . . ?
C12 C9 C10 113.68(15) . . ?
C1 C10 C5 107.70(14) . . ?
C1 C10 C9 109.81(16) . . ?
C5 C10 C9 107.00(14) . . ?
C11 C10 C1 109.53(17) . . ?
C11 C10 C5 114.36(17) . . ?
C11 C10 C9 108.36(15) . . ?
C10 C11 H11A 109.5 . . ?
C10 C11 H11B 109.5 . . ?
C10 C11 H11C 109.5 . . ?
H11A C11 H11B 109.5 . . ?
H11A C11 H11C 109.5 . . ?
H11B C11 H11C 109.5 . . ?
C9 C12 H12A 108.6 . . ?
C9 C12 H12B 108.6 . . ?
C9 C12 C13 114.48(16) . . ?
H12A C12 H12B 107.6 . . ?
C13 C12 H12A 108.6 . . ?
C13 C12 H12B 108.6 . . ?
C12 C13 H13A 109.9 . . ?
C12 C13 H13B 109.9 . . ?
H13A C13 H13B 108.3 . . ?
C14 C13 C12 109.10(16) . . ?
C14 C13 H13A 109.9 . . ?
C14 C13 H13B 109.9 . . ?
C15 C14 C13 119.23(17) . . ?
C18 C14 C13 121.55(19) . . ?
C18 C14 C15 119.17(19) . . ?
O1 C15 C14 122.25(18) . . ?
O1 C15 C16 123.63(19) . . ?
C16 C15 C14 114.11(18) . . ?
C15 C16 H16 119.4 . . ?
C17 C16 C15 121.2(2) . . ?
C17 C16 H16 119.4 . . ?
O2 C17 H17 118.3 . . ?
C16 C17 O2 123.4(2) . . ?
C16 C17 H17 118.3 . . ?
O2 C18 H18 117.7 . . ?
C14 C18 O2 124.6(2) . . ?
C14 C18 H18 117.7 . . ?
C4 C19 H19A 109.5 . . ?
C4 C19 H19B 109.5 . . ?
C4 C19 H19C 109.5 . . ?
H19A C19 H19B 109.5 . . ?
H19A C19 H19C 109.5 . . ?
H19B C19 H19C 109.5 . . ?
C4 C20 H20A 109.5 . . ?
C4 C20 H20B 109.5 . . ?
C4 C20 H20C 109.5 . . ?
H20A C20 H20B 109.5 . . ?
H20A C20 H20C 109.5 . . ?
H20B C20 H20C 109.5 . . ?
C8 C21 H21A 122.9(16) . . ?
C8 C21 H21B 122.2(17) . . ?
H21A C21 H21B 114(2) . . ?

loop_
_geom_bond_atom_site_label_1
_geom_bond_atom_site_label_2
_geom_bond_distance
_geom_bond_site_symmetry_2
_geom_bond_publ_flag
O1 C15 1.237(3) . ?
O2 C17 1.351(3) . ?
O2 C18 1.357(3) . ?
C1 H1A 0.9900 . ?
C1 H1B 0.9900 . ?
C1 C2 1.525(3) . ?
C1 C10 1.538(3) . ?
C2 H2A 0.9900 . ?
C2 H2B 0.9900 . ?
C2 C3 1.518(3) . ?
C3 H3A 0.9900 . ?
C3 H3B 0.9900 . ?
C3 C4 1.537(3) . ?
C4 C5 1.554(3) . ?
C4 C19 1.539(3) . ?
C4 C20 1.537(4) . ?
C5 H5 1.0000 . ?
C5 C6 1.531(2) . ?
C5 C10 1.561(2) . ?
C6 H6A 0.9900 . ?
C6 H6B 0.9900 . ?
C6 C7 1.527(3) . ?
C7 H7A 0.9900 . ?
C7 H7B 0.9900 . ?
C7 C8 1.501(3) . ?
C8 C9 1.512(3) . ?
C8 C21 1.329(3) . ?
C9 H9 1.0000 . ?
C9 C10 1.573(2) . ?
C9 C12 1.535(3) . ?
C10 C11 1.536(3) . ?
C11 H11A 0.9800 . ?
C11 H11B 0.9800 . ?
C11 H11C 0.9800 . ?
C12 H12A 0.9900 . ?
C12 H12B 0.9900 . ?
C12 C13 1.538(3) . ?
C13 H13A 0.9900 . ?
C13 H13B 0.9900 . ?
C13 C14 1.501(3) . ?
C14 C15 1.460(3) . ?
C14 C18 1.337(3) . ?
C15 C16 1.449(3) . ?
C16 H16 0.9500 . ?
C16 C17 1.328(3) . ?
C17 H17 0.9500 . ?
C18 H18 0.9500 . ?
C19 H19A 0.9800 . ?
C19 H19B 0.9800 . ?
C19 H19C 0.9800 . ?
C20 H20A 0.9800 . ?
C20 H20B 0.9800 . ?
C20 H20C 0.9800 . ?
C21 H21A 0.97(3) . ?
C21 H21B 1.00(3) . ?

loop_
_geom_torsion_atom_site_label_1
_geom_torsion_atom_site_label_2
_geom_torsion_atom_site_label_3
_geom_torsion_atom_site_label_4
_geom_torsion
_geom_torsion_site_symmetry_1
_geom_torsion_site_symmetry_2
_geom_torsion_site_symmetry_3
_geom_torsion_site_symmetry_4
_geom_torsion_publ_flag
O1 C15 C16 C17 -176.9(2) . . . . ?
C1 C2 C3 C4 55.8(3) . . . . ?
C2 C1 C10 C5 53.9(2) . . . . ?
C2 C1 C10 C9 170.07(16) . . . . ?
C2 C1 C10 C11 -71.0(2) . . . . ?
C2 C3 C4 C5 -50.7(3) . . . . ?
C2 C3 C4 C19 -168.5(2) . . . . ?
C2 C3 C4 C20 75.5(3) . . . . ?
C3 C4 C5 C6 -178.00(17) . . . . ?
C3 C4 C5 C10 50.2(2) . . . . ?
C4 C5 C6 C7 169.23(17) . . . . ?
C4 C5 C10 C1 -51.8(2) . . . . ?
C4 C5 C10 C9 -169.82(16) . . . . ?
C4 C5 C10 C11 70.2(2) . . . . ?
C5 C6 C7 C8 53.4(2) . . . . ?
C6 C5 C10 C1 175.73(16) . . . . ?
C6 C5 C10 C9 57.7(2) . . . . ?
C6 C5 C10 C11 -62.3(2) . . . . ?
C6 C7 C8 C9 -56.3(2) . . . . ?
C6 C7 C8 C21 120.1(2) . . . . ?
C7 C8 C9 C10 60.0(2) . . . . ?
C7 C8 C9 C12 -171.15(17) . . . . ?
C8 C9 C10 C1 -174.90(15) . . . . ?
C8 C9 C10 C5 -58.28(19) . . . . ?
C8 C9 C10 C11 65.5(2) . . . . ?
C8 C9 C12 C13 69.6(2) . . . . ?
C9 C12 C13 C14 172.73(17) . . . . ?
C10 C1 C2 C3 -57.7(3) . . . . ?
C10 C5 C6 C7 -56.5(2) . . . . ?
C10 C9 C12 C13 -163.62(17) . . . . ?
C12 C9 C10 C1 55.8(2) . . . . ?
C12 C9 C10 C5 172.47(16) . . . . ?
C12 C9 C10 C11 -63.7(2) . . . . ?
C12 C13 C14 C15 -74.8(2) . . . . ?
C12 C13 C14 C18 102.8(2) . . . . ?
C13 C14 C15 O1 -6.9(3) . . . . ?
C13 C14 C15 C16 173.45(18) . . . . ?
C13 C14 C18 O2 -175.2(2) . . . . ?
C14 C15 C16 C17 2.7(3) . . . . ?
C15 C14 C18 O2 2.4(3) . . . . ?
C15 C16 C17 O2 0.8(4) . . . . ?
C17 O2 C18 C14 1.2(3) . . . . ?
C18 O2 C17 C16 -2.9(3) . . . . ?
C18 C14 C15 O1 175.5(2) . . . . ?
C18 C14 C15 C16 -4.1(3) . . . . ?
C19 C4 C5 C6 -61.6(2) . . . . ?
C19 C4 C5 C10 166.64(19) . . . . ?
C20 C4 C5 C6 58.1(2) . . . . ?
C20 C4 C5 C10 -73.7(2) . . . . ?
C21 C8 C9 C10 -116.3(2) . . . . ?
C21 C8 C9 C12 12.6(3) . . . . ?
